data_7122969
loop_
_publ_author_name
'Matsuo, Kyohei'
'Yasuda, Takuma'

_publ_section_title
;
 Boronate- and borinate-based \p-systems for blue thermally activated
 delayed fluorescence materials
;
_journal_name_full 'Chemical Communications'
_journal_paper_doi 10.1039/C8CC10282A
_journal_year 2019
_chemical_formula_moiety 'C54 H50 B N O, C4 H8 O2'
_chemical_formula_sum 'C58 H58 B N O3'
_chemical_formula_weight 827.86
_space_group_crystal_system orthorhombic
_space_group_IT_number 33
_space_group_name_Hall 'P 2c -2n'
_space_group_name_H-M_alt 'P n a 21'
_symmetry_space_group_name_Hall 'P 2c -2n'
_symmetry_space_group_name_H-M 'P n a 21'
_atom_sites_solution_hydrogens geom
_audit_creation_method SHELXL-2016/6
_audit_update_record
;
2018-10-15 deposited with the CCDC.
2019-02-05 downloaded from the CCDC.
;
_cell_angle_alpha 90
_cell_angle_beta 90
_cell_angle_gamma 90
_cell_formula_units_Z 4
_cell_length_a 19.767(13)
_cell_length_b 24.550(16)
_cell_length_c 9.996(6)
_cell_measurement_reflns_used 7701
_cell_measurement_temperature 123(2)
_cell_measurement_theta_max 30.1
_cell_measurement_theta_min 1.3
_cell_volume 4851(5)
_computing_cell_refinement
;
CrystalClear-SM Expert 2.0 r16 (Rigaku, 2014)
;
_computing_data_collection
;
CrystalClear-SM Expert 2.0 r16 (Rigaku, 2014)
;
_computing_data_reduction
;
CrystalClear-SM Expert 2.0 r16 (Rigaku, 2014)
;
_computing_structure_refinement 'SHELXL-2016/6 (Sheldrick, 2016)'
_computing_structure_solution 'SHELXT-2016/6 (Sheldrick, 2016)'
_diffrn_ambient_temperature 123(2)
_diffrn_detector_area_resol_mean 28.5714
_diffrn_measured_fraction_theta_full 0.999
_diffrn_measured_fraction_theta_max 0.999
_diffrn_measurement_device_type
;
Rigaku Saturn724+ (4x4 bin mode)
;
_diffrn_measurement_method 'profile data from \w-scans'
_diffrn_radiation_type MoK\a
_diffrn_radiation_wavelength 0.71075
_diffrn_reflns_av_R_equivalents 0.0693
_diffrn_reflns_av_unetI/netI 0.0570
_diffrn_reflns_Laue_measured_fraction_full 0.999
_diffrn_reflns_Laue_measured_fraction_max 0.999
_diffrn_reflns_limit_h_max 23
_diffrn_reflns_limit_h_min -23
_diffrn_reflns_limit_k_max 29
_diffrn_reflns_limit_k_min -29
_diffrn_reflns_limit_l_max 11
_diffrn_reflns_limit_l_min -11
_diffrn_reflns_number 38860
_diffrn_reflns_point_group_measured_fraction_full 0.993
_diffrn_reflns_point_group_measured_fraction_max 0.993
_diffrn_reflns_theta_full 24.999
_diffrn_reflns_theta_max 24.999
_diffrn_reflns_theta_min 2.061
_diffrn_source 'Rotating Anode'
_exptl_absorpt_coefficient_mu 0.068
_exptl_absorpt_correction_T_max 1.000
_exptl_absorpt_correction_T_min 0.764
_exptl_absorpt_correction_type multi-scan
_exptl_absorpt_process_details
;
Absorption correction given as Multi-scan
;
_exptl_crystal_colour Colorless
_exptl_crystal_density_diffrn 1.134
_exptl_crystal_description Platelet
_exptl_crystal_F_000 1768
_exptl_crystal_size_max 0.100
_exptl_crystal_size_mid 0.080
_exptl_crystal_size_min 0.040
_refine_diff_density_max 0.701
_refine_diff_density_min -0.335
_refine_diff_density_rms 0.052
_refine_ls_abs_structure_details
;
 Flack x determined using 1889 quotients [(I+)-(I-)]/[(I+)+(I-)]
 (Parsons, Flack and Wagner, Acta Cryst. B69 (2013) 249-259).
;
_refine_ls_abs_structure_Flack -1.4(10)
_refine_ls_extinction_method none
_refine_ls_goodness_of_fit_ref 1.060
_refine_ls_hydrogen_treatment constr
_refine_ls_matrix_type full
_refine_ls_number_parameters 608
_refine_ls_number_reflns 8489
_refine_ls_number_restraints 124
_refine_ls_restrained_S_all 1.060
_refine_ls_R_factor_all 0.1017
_refine_ls_R_factor_gt 0.0732
_refine_ls_shift/su_max 0.000
_refine_ls_shift/su_mean 0.000
_refine_ls_structure_factor_coef Fsqd
_refine_ls_weighting_details 'w=1/[\s^2^(Fo^2^)+(0.1362P)^2^] where P=(Fo^2^+2Fc^2^)/3'
_refine_ls_weighting_scheme calc
_refine_ls_wR_factor_gt 0.1930
_refine_ls_wR_factor_ref 0.2221
_reflns_Friedel_coverage 0.871
_reflns_Friedel_fraction_full 0.987
_reflns_Friedel_fraction_max 0.987
_reflns_number_gt 5873
_reflns_number_total 8489
_reflns_threshold_expression 'I > 2\s(I)'
_cod_data_source_file c8cc10282a2.cif
_cod_data_source_block 3
_cod_depositor_comments
;
The following automatic conversions were performed:

'_exptl_absorpt_correction_type' value 'Multi-scan' changed to
'multi-scan' according to
/home/data/users/saulius/crontab/automatic-downloads/rss-feeds/RSC/lib/dictionaries/cif_core.dic
dictionary named 'cif_core.dic' version 2.4.2 from 2011-04-26.

Automatic conversion script
Id: cif_fix_values 4973 2017-02-22 13:04:09Z antanas 
;
_cod_database_code 7122969
_shelx_shelxl_version_number 2016/6
_shelx_space_group_comment
;
The symmetry employed for this shelxl refinement is uniquely defined
by the following loop, which should always be used as a source of
symmetry information in preference to the above space-group names.
They are only intended as comments.
;
_shelx_estimated_absorpt_t_min 0.993
_shelx_estimated_absorpt_t_max 0.997

loop_
_space_group_symop_operation_xyz
'x, y, z'
'-x, -y, z+1/2'
'-x+1/2, y+1/2, z+1/2'
'x+1/2, -y+1/2, z'

loop_
_atom_site_label
_atom_site_type_symbol
_atom_site_fract_x
_atom_site_fract_y
_atom_site_fract_z
_atom_site_U_iso_or_equiv
_atom_site_adp_type
_atom_site_occupancy
_atom_site_site_symmetry_order
_atom_site_calc_flag
_atom_site_refinement_flags_posn
_atom_site_refinement_flags_adp
_atom_site_refinement_flags_occupancy
_atom_site_disorder_assembly
_atom_site_disorder_group
B1 B 0.4444(3) 0.3661(3) 0.6375(8) 0.0494(16) Uani 1 1 d . . . . .
O1 O 0.42995(19) 0.35200(14) 0.7698(4) 0.0449(9) Uani 1 1 d . . . . .
C1 C 0.3875(3) 0.3924(2) 0.5525(6) 0.0470(13) Uani 1 1 d . . . . .
C2 C 0.3249(3) 0.4060(2) 0.6177(6) 0.0457(13) Uani 1 1 d . . . . .
C3 C 0.2730(3) 0.4319(2) 0.5433(6) 0.0440(13) Uani 1 1 d . . . . .
H1 H 0.232188 0.442362 0.586487 0.053 Uiso 1 1 calc R U . . .
C4 C 0.2815(3) 0.4423(2) 0.4058(6) 0.0436(13) Uani 1 1 d . . . . .
C5 C 0.3421(3) 0.4271(2) 0.3405(6) 0.0514(14) Uani 1 1 d . . . . .
H2 H 0.347280 0.433093 0.247150 0.062 Uiso 1 1 calc R U . . .
C6 C 0.3939(3) 0.4033(2) 0.4143(6) 0.0518(15) Uani 1 1 d . . . . .
H3 H 0.435008 0.394181 0.370369 0.062 Uiso 1 1 calc R U . . .
C7 C 0.3675(3) 0.3626(2) 0.8298(5) 0.0418(12) Uani 1 1 d . . . . .
C8 C 0.3152(3) 0.3904(2) 0.7598(5) 0.0405(12) Uani 1 1 d . . . . .
C9 C 0.2541(3) 0.3997(2) 0.8319(6) 0.0468(13) Uani 1 1 d . . . . .
H4 H 0.218379 0.419152 0.789899 0.056 Uiso 1 1 calc R U . . .
C10 C 0.2455(3) 0.3812(3) 0.9621(6) 0.0536(14) Uani 1 1 d . . . . .
H5 H 0.203872 0.387449 1.007168 0.064 Uiso 1 1 calc R U . . .
C11 C 0.2977(3) 0.3532(2) 1.0274(6) 0.0508(14) Uani 1 1 d . . . . .
H6 H 0.291319 0.340342 1.116159 0.061 Uiso 1 1 calc R U . . .
C12 C 0.3592(3) 0.3442(2) 0.9623(6) 0.0460(13) Uani 1 1 d . . . . .
H7 H 0.395053 0.325872 1.006836 0.055 Uiso 1 1 calc R U . . .
C13 C 0.5200(3) 0.3506(2) 0.5914(7) 0.0548(16) Uani 1 1 d . . . . .
C14 C 0.5299(3) 0.2974(2) 0.5366(6) 0.0522(15) Uani 1 1 d . . . . .
C15 C 0.5973(3) 0.2802(3) 0.5087(7) 0.0609(17) Uani 1 1 d . . . . .
H8 H 0.604375 0.244599 0.473962 0.073 Uiso 1 1 calc R U . . .
C16 C 0.6533(3) 0.3138(3) 0.5307(8) 0.0646(17) Uani 1 1 d . . . . .
C17 C 0.6421(4) 0.3648(3) 0.5815(8) 0.072(2) Uani 1 1 d . . . . .
H9 H 0.680047 0.387760 0.596579 0.087 Uiso 1 1 calc R U . . .
C18 C 0.5772(4) 0.3852(3) 0.6125(8) 0.0666(19) Uani 1 1 d . . . . .
C19 C 0.4693(4) 0.2606(3) 0.5204(7) 0.0651(17) Uani 1 1 d . . . . .
H10 H 0.428768 0.284982 0.522254 0.078 Uiso 1 1 calc R U . . .
C20 C 0.4675(4) 0.2317(3) 0.3856(8) 0.079(2) Uani 1 1 d . . . . .
H11 H 0.469589 0.258801 0.313612 0.118 Uiso 1 1 calc R U . . .
H12 H 0.425527 0.210778 0.377862 0.118 Uiso 1 1 calc R U . . .
H13 H 0.506356 0.207084 0.378511 0.118 Uiso 1 1 calc R U . . .
C21 C 0.4605(4) 0.2209(3) 0.6368(8) 0.071(2) Uani 1 1 d . . . . .
H14 H 0.501179 0.198428 0.645490 0.106 Uiso 1 1 calc R U . . .
H15 H 0.421264 0.197509 0.619941 0.106 Uiso 1 1 calc R U . . .
H16 H 0.453335 0.241452 0.719751 0.106 Uiso 1 1 calc R U . . .
C22 C 0.7270(4) 0.2933(4) 0.5015(10) 0.089(3) Uani 1 1 d . . . . .
H17 H 0.758653 0.321549 0.537537 0.107 Uiso 1 1 calc R U . . .
C23 C 0.7397(5) 0.2898(4) 0.3512(11) 0.104(3) Uani 1 1 d . . . . .
H18 H 0.785439 0.275881 0.334985 0.157 Uiso 1 1 calc R U . . .
H19 H 0.735190 0.326076 0.311329 0.157 Uiso 1 1 calc R U . . .
H20 H 0.706552 0.265105 0.310585 0.157 Uiso 1 1 calc R U . . .
C24 C 0.7432(5) 0.2400(5) 0.5742(12) 0.114(3) Uani 1 1 d . . . . .
H21 H 0.713516 0.211058 0.540741 0.170 Uiso 1 1 calc R U . . .
H22 H 0.735920 0.244744 0.670447 0.170 Uiso 1 1 calc R U . . .
H23 H 0.790488 0.230028 0.557838 0.170 Uiso 1 1 calc R U . . .
C25 C 0.5817(9) 0.4436(6) 0.6780(15) 0.042(4) Uani 0.54(3) 1 d D U P A 1
H24 H 0.629271 0.450788 0.706843 0.051 Uiso 0.54(3) 1 calc R U P A 1
C26 C 0.5625(13) 0.4833(10) 0.563(2) 0.074(6) Uani 0.54(3) 1 d D U P A 1
H25 H 0.517307 0.474239 0.529543 0.111 Uiso 0.54(3) 1 calc R U P A 1
H26 H 0.595497 0.480025 0.490530 0.111 Uiso 0.54(3) 1 calc R U P A 1
H27 H 0.562533 0.520779 0.597130 0.111 Uiso 0.54(3) 1 calc R U P A 1
C27 C 0.5335(11) 0.4538(9) 0.7961(19) 0.065(5) Uani 0.54(3) 1 d D U P A 1
H28 H 0.547934 0.486451 0.844655 0.097 Uiso 0.54(3) 1 calc R U P A 1
H29 H 0.534592 0.422340 0.856605 0.097 Uiso 0.54(3) 1 calc R U P A 1
H30 H 0.487417 0.458938 0.762533 0.097 Uiso 0.54(3) 1 calc R U P A 1
C28 C 0.5537(13) 0.4420(8) 0.644(2) 0.062(5) Uani 0.46(3) 1 d D U P A 2
H31 H 0.504261 0.444842 0.624375 0.075 Uiso 0.46(3) 1 calc R U P A 2
C29 C 0.5914(17) 0.4876(13) 0.569(3) 0.077(7) Uani 0.46(3) 1 d D U P A 2
H32 H 0.639916 0.485255 0.588672 0.116 Uiso 0.46(3) 1 calc R U P A 2
H33 H 0.574205 0.523119 0.598566 0.116 Uiso 0.46(3) 1 calc R U P A 2
H34 H 0.584094 0.483583 0.472787 0.116 Uiso 0.46(3) 1 calc R U P A 2
C30 C 0.5643(15) 0.4450(11) 0.797(2) 0.076(6) Uani 0.46(3) 1 d D U P A 2
H35 H 0.537569 0.416428 0.840171 0.114 Uiso 0.46(3) 1 calc R U P A 2
H36 H 0.549622 0.480734 0.829234 0.114 Uiso 0.46(3) 1 calc R U P A 2
H37 H 0.612275 0.439742 0.817182 0.114 Uiso 0.46(3) 1 calc R U P A 2
N1 N 0.2278(2) 0.47001(17) 0.3314(5) 0.0435(11) Uani 1 1 d . . . . .
C31 C 0.1747(3) 0.4382(2) 0.2755(5) 0.0418(12) Uani 1 1 d . . . . .
C32 C 0.1742(3) 0.3801(2) 0.2853(6) 0.0475(13) Uani 1 1 d . . . . .
H38 H 0.208814 0.362091 0.334382 0.057 Uiso 1 1 calc R U . . .
C33 C 0.1236(3) 0.3495(2) 0.2238(6) 0.0513(15) Uani 1 1 d . . . . .
H39 H 0.124625 0.310877 0.230599 0.062 Uiso 1 1 calc R U . . .
C34 C 0.0714(3) 0.3743(2) 0.1524(5) 0.0484(14) Uani 1 1 d . . . . .
C35 C 0.0704(3) 0.4312(2) 0.1469(5) 0.0444(13) Uani 1 1 d . . . . .
H40 H 0.034224 0.448749 0.101421 0.053 Uiso 1 1 calc R U . . .
C36 C 0.1212(3) 0.4635(2) 0.2066(5) 0.0409(12) Uani 1 1 d . . . . .
C37 C 0.0165(4) 0.3414(2) 0.0762(7) 0.0595(16) Uani 1 1 d . . . . .
H41 H -0.024823 0.363276 0.069337 0.089 Uiso 1 1 calc R U . . .
H42 H 0.006788 0.307681 0.124833 0.089 Uiso 1 1 calc R U . . .
H43 H 0.032980 0.332623 -0.013717 0.089 Uiso 1 1 calc R U . . .
C38 C 0.2186(3) 0.5269(2) 0.3540(5) 0.0421(12) Uani 1 1 d . . . . .
C39 C 0.2627(3) 0.5570(2) 0.4381(6) 0.0472(14) Uani 1 1 d . . . . .
H44 H 0.300423 0.539190 0.477842 0.057 Uiso 1 1 calc R U . . .
C40 C 0.2518(3) 0.6121(2) 0.4635(6) 0.0491(13) Uani 1 1 d . . . . .
H45 H 0.282590 0.631573 0.518706 0.059 Uiso 1 1 calc R U . . .
C41 C 0.1957(3) 0.6393(2) 0.4084(6) 0.0493(14) Uani 1 1 d . . . . .
C42 C 0.1534(3) 0.6099(2) 0.3219(6) 0.0463(13) Uani 1 1 d . . . . .
H46 H 0.116089 0.628154 0.282380 0.056 Uiso 1 1 calc R U . . .
C43 C 0.1638(3) 0.5545(2) 0.2909(5) 0.0447(13) Uani 1 1 d . . . . .
C44 C 0.1810(4) 0.6990(3) 0.4451(7) 0.0654(18) Uani 1 1 d . . . . .
H47 H 0.190876 0.704838 0.540055 0.098 Uiso 1 1 calc R U . . .
H48 H 0.133188 0.707005 0.427853 0.098 Uiso 1 1 calc R U . . .
H49 H 0.209386 0.723031 0.390740 0.098 Uiso 1 1 calc R U . . .
C45 C 0.1197(3) 0.5261(2) 0.1866(5) 0.0436(13) Uani 1 1 d . . . . .
C46 C 0.1435(3) 0.5392(2) 0.0414(5) 0.0452(13) Uani 1 1 d . . . . .
C47 C 0.2053(3) 0.5289(2) -0.0183(6) 0.0498(14) Uani 1 1 d . . . . .
H50 H 0.240985 0.512546 0.031117 0.060 Uiso 1 1 calc R U . . .
C48 C 0.2145(3) 0.5433(3) -0.1554(6) 0.0568(15) Uani 1 1 d . . . . .
H51 H 0.256488 0.536036 -0.198093 0.068 Uiso 1 1 calc R U . . .
C49 C 0.1621(4) 0.5679(3) -0.2273(7) 0.0604(17) Uani 1 1 d . . . . .
H52 H 0.169110 0.577617 -0.318236 0.073 Uiso 1 1 calc R U . . .
C50 C 0.0997(3) 0.5783(2) -0.1676(6) 0.0522(15) Uani 1 1 d . . . . .
H53 H 0.064494 0.594873 -0.217841 0.063 Uiso 1 1 calc R U . . .
C51 C 0.0890(3) 0.5643(2) -0.0316(6) 0.0446(13) Uani 1 1 d . . . . .
C52 C 0.0459(3) 0.5482(2) 0.1839(5) 0.0421(13) Uani 1 1 d . . . . .
C53 C -0.0013(3) 0.5481(2) 0.2869(6) 0.0477(14) Uani 1 1 d . . . . .
H54 H 0.009929 0.533055 0.371661 0.057 Uiso 1 1 calc R U . . .
C54 C -0.0650(3) 0.5701(2) 0.2644(6) 0.0529(14) Uani 1 1 d . . . . .
H55 H -0.097164 0.571098 0.335041 0.063 Uiso 1 1 calc R U . . .
C55 C -0.0824(3) 0.5911(3) 0.1373(6) 0.0529(15) Uani 1 1 d . . . . .
H56 H -0.126032 0.606398 0.123514 0.064 Uiso 1 1 calc R U . . .
C56 C -0.0357(3) 0.5897(2) 0.0308(6) 0.0507(14) Uani 1 1 d . . . . .
H57 H -0.047983 0.602142 -0.055848 0.061 Uiso 1 1 calc R U . . .
C57 C 0.0298(3) 0.5693(2) 0.0560(5) 0.0436(13) Uani 1 1 d . . . . .
C58 C 0.5907(6) 0.4045(6) 1.2295(13) 0.135(4) Uani 1 1 d . U . . .
H58 H 0.581082 0.441419 1.197776 0.203 Uiso 1 1 calc R U . . .
H59 H 0.639365 0.397272 1.222104 0.203 Uiso 1 1 calc R U . . .
H60 H 0.576749 0.401040 1.323166 0.203 Uiso 1 1 calc R U . . .
C59 C 0.5551(4) 0.3668(4) 1.1515(9) 0.091(2) Uani 1 1 d . U . . .
O2 O 0.4950(4) 0.3588(4) 1.1469(8) 0.137(3) Uani 1 1 d . U . . .
O3 O 0.5949(3) 0.3393(3) 1.0640(7) 0.0989(19) Uani 1 1 d . U . . .
C60 C 0.5640(5) 0.3005(4) 0.9753(13) 0.104(3) Uani 1 1 d . . . . .
H61 H 0.533186 0.319543 0.912718 0.125 Uiso 1 1 calc R U . . .
H62 H 0.537058 0.273995 1.027558 0.125 Uiso 1 1 calc R U . . .
C61 C 0.6177(5) 0.2714(4) 0.8986(11) 0.102(3) Uani 1 1 d . . . . .
H63 H 0.643762 0.297777 0.846079 0.153 Uiso 1 1 calc R U . . .
H64 H 0.596675 0.244843 0.838340 0.153 Uiso 1 1 calc R U . . .
H65 H 0.647862 0.252491 0.960947 0.153 Uiso 1 1 calc R U . . .

loop_
_atom_site_aniso_label
_atom_site_aniso_U_11
_atom_site_aniso_U_22
_atom_site_aniso_U_33
_atom_site_aniso_U_23
_atom_site_aniso_U_13
_atom_site_aniso_U_12
B1 0.049(4) 0.038(3) 0.061(4) 0.010(3) 0.015(3) 0.005(3)
O1 0.041(2) 0.049(2) 0.044(2) 0.0092(18) 0.0068(18) 0.0063(16)
C1 0.050(3) 0.043(3) 0.048(3) 0.012(3) 0.012(3) 0.004(2)
C2 0.053(3) 0.045(3) 0.039(3) 0.008(2) 0.006(3) 0.008(3)
C3 0.045(3) 0.047(3) 0.040(3) 0.005(2) 0.007(3) 0.008(2)
C4 0.048(3) 0.043(3) 0.039(3) 0.007(2) -0.001(3) 0.008(2)
C5 0.066(4) 0.048(3) 0.040(3) 0.004(3) 0.013(3) 0.012(3)
C6 0.056(3) 0.050(3) 0.049(3) 0.013(3) 0.019(3) 0.013(3)
C7 0.041(3) 0.045(3) 0.040(3) 0.004(2) 0.003(2) 0.002(2)
C8 0.043(3) 0.040(3) 0.038(3) 0.005(2) 0.002(2) 0.005(2)
C9 0.045(3) 0.058(3) 0.038(3) 0.009(3) 0.007(3) 0.011(3)
C10 0.049(3) 0.067(4) 0.044(3) 0.005(3) 0.010(3) 0.009(3)
C11 0.058(4) 0.054(3) 0.041(3) 0.008(3) 0.005(3) 0.009(3)
C12 0.048(3) 0.047(3) 0.043(3) 0.004(3) 0.000(3) 0.007(2)
C13 0.055(4) 0.053(4) 0.056(4) 0.015(3) 0.019(3) 0.008(3)
C14 0.052(3) 0.049(3) 0.056(3) 0.015(3) 0.015(3) 0.002(3)
C15 0.059(4) 0.060(4) 0.064(4) -0.006(3) 0.010(3) 0.007(3)
C16 0.048(3) 0.065(4) 0.081(5) -0.010(4) 0.017(3) -0.004(3)
C17 0.063(4) 0.062(4) 0.092(5) -0.017(4) 0.028(4) -0.014(3)
C18 0.063(4) 0.050(4) 0.087(5) 0.009(3) 0.035(4) 0.000(3)
C19 0.061(4) 0.067(4) 0.068(4) 0.003(4) 0.004(3) -0.002(3)
C20 0.077(5) 0.085(5) 0.074(5) -0.016(4) 0.008(4) 0.000(4)
C21 0.077(5) 0.055(4) 0.081(5) -0.004(4) 0.025(4) -0.009(3)
C22 0.052(4) 0.097(6) 0.120(8) -0.037(5) 0.025(4) -0.001(4)
C23 0.073(5) 0.124(7) 0.117(7) -0.020(6) 0.054(5) -0.005(5)
C24 0.076(6) 0.140(9) 0.124(8) -0.010(7) 0.016(6) 0.043(6)
C25 0.035(8) 0.039(6) 0.052(8) 0.002(5) -0.005(6) 0.000(6)
C26 0.096(16) 0.042(9) 0.086(11) -0.002(8) -0.040(12) -0.014(10)
C27 0.061(11) 0.058(10) 0.076(9) -0.017(7) 0.018(9) -0.005(9)
C28 0.040(10) 0.058(9) 0.090(11) 0.000(9) 0.000(9) 0.006(8)
C29 0.099(18) 0.070(11) 0.063(10) -0.005(9) -0.016(12) -0.032(13)
C30 0.077(16) 0.056(11) 0.096(11) -0.010(9) 0.005(12) 0.006(12)
N1 0.049(3) 0.039(2) 0.042(2) 0.008(2) 0.001(2) 0.004(2)
C31 0.052(3) 0.040(3) 0.033(3) 0.003(2) 0.006(2) 0.003(2)
C32 0.060(4) 0.045(3) 0.037(3) 0.003(2) 0.012(3) 0.008(3)
C33 0.075(4) 0.039(3) 0.040(3) 0.001(2) 0.018(3) 0.000(3)
C34 0.063(4) 0.050(3) 0.033(3) -0.005(2) 0.009(3) -0.002(3)
C35 0.057(3) 0.045(3) 0.031(3) 0.002(2) 0.003(2) -0.003(2)
C36 0.049(3) 0.039(3) 0.035(3) 0.002(2) 0.001(3) 0.002(2)
C37 0.081(5) 0.054(3) 0.043(3) -0.010(3) 0.003(3) -0.010(3)
C38 0.049(3) 0.043(3) 0.034(3) 0.006(2) 0.001(2) 0.003(2)
C39 0.049(3) 0.050(3) 0.043(3) 0.004(2) -0.006(3) 0.004(3)
C40 0.056(3) 0.049(3) 0.042(3) 0.004(3) -0.005(3) -0.006(3)
C41 0.053(3) 0.047(3) 0.048(3) 0.005(3) -0.002(3) 0.003(3)
C42 0.051(3) 0.041(3) 0.046(3) 0.003(2) -0.007(3) 0.004(3)
C43 0.052(3) 0.047(3) 0.035(3) 0.003(2) -0.003(2) 0.001(2)
C44 0.071(4) 0.055(4) 0.070(4) -0.007(3) -0.014(4) 0.001(3)
C45 0.055(3) 0.041(3) 0.034(3) 0.003(2) 0.002(2) -0.003(2)
C46 0.057(3) 0.045(3) 0.033(3) 0.002(2) 0.002(3) -0.001(3)
C47 0.056(3) 0.048(3) 0.045(3) 0.008(3) 0.006(3) 0.000(3)
C48 0.066(4) 0.060(4) 0.045(3) 0.003(3) 0.009(3) -0.003(3)
C49 0.077(5) 0.061(4) 0.043(3) 0.005(3) 0.007(3) -0.010(3)
C50 0.066(4) 0.055(3) 0.035(3) 0.006(3) -0.005(3) -0.004(3)
C51 0.052(3) 0.042(3) 0.040(3) 0.004(2) 0.001(3) -0.003(2)
C52 0.050(3) 0.041(3) 0.035(3) 0.001(2) 0.000(3) -0.002(2)
C53 0.049(3) 0.060(4) 0.034(3) 0.004(3) -0.002(3) 0.000(3)
C54 0.051(3) 0.062(4) 0.045(3) -0.001(3) -0.002(3) -0.003(3)
C55 0.050(3) 0.057(4) 0.052(4) 0.003(3) -0.008(3) -0.002(3)
C56 0.055(4) 0.048(3) 0.049(3) 0.007(3) -0.010(3) -0.005(3)
C57 0.057(3) 0.041(3) 0.033(3) 0.001(2) -0.007(3) -0.001(2)
C58 0.110(7) 0.191(9) 0.106(7) -0.052(7) 0.029(6) -0.020(6)
C59 0.060(4) 0.145(7) 0.067(5) 0.018(5) 0.005(4) -0.008(5)
O2 0.084(4) 0.211(9) 0.115(6) -0.003(6) 0.003(4) -0.009(5)
O3 0.067(3) 0.155(6) 0.074(4) -0.002(4) 0.010(3) -0.009(3)
C60 0.090(6) 0.075(5) 0.146(9) 0.033(6) -0.027(7) -0.010(5)
C61 0.103(7) 0.116(7) 0.087(6) 0.007(6) 0.004(6) -0.011(6)

loop_
_atom_type_symbol
_atom_type_description
_atom_type_scat_dispersion_real
_atom_type_scat_dispersion_imag
_atom_type_scat_source
C C 0.0033 0.0016 'International Tables Vol C Tables 4.2.6.8 and 6.1.1.4'
H H 0.0000 0.0000 'International Tables Vol C Tables 4.2.6.8 and 6.1.1.4'
B B 0.0013 0.0007 'International Tables Vol C Tables 4.2.6.8 and 6.1.1.4'
N N 0.0061 0.0033 'International Tables Vol C Tables 4.2.6.8 and 6.1.1.4'
O O 0.0106 0.0060 'International Tables Vol C Tables 4.2.6.8 and 6.1.1.4'

loop_
_geom_angle_atom_site_label_1
_geom_angle_atom_site_label_2
_geom_angle_atom_site_label_3
_geom_angle
O1 B1 C1 118.4(5)
O1 B1 C13 113.7(5)
C1 B1 C13 127.9(6)
B1 O1 C7 122.7(4)
C6 C1 C2 118.4(5)
C6 C1 B1 123.4(5)
C2 C1 B1 118.2(5)
C3 C2 C1 119.3(5)
C3 C2 C8 121.6(5)
C1 C2 C8 119.1(5)
C4 C3 C2 120.4(5)
C4 C3 H1 119.8
C2 C3 H1 119.8
C3 C4 C5 120.4(5)
C3 C4 N1 119.6(5)
C5 C4 N1 120.1(5)
C6 C5 C4 119.3(5)
C6 C5 H2 120.4
C4 C5 H2 120.4
C5 C6 C1 122.1(5)
C5 C6 H3 118.9
C1 C6 H3 118.9
O1 C7 C12 116.5(5)
O1 C7 C8 121.4(5)
C12 C7 C8 122.1(5)
C7 C8 C9 116.4(5)
C7 C8 C2 120.0(5)
C9 C8 C2 123.5(5)
C10 C9 C8 121.7(5)
C10 C9 H4 119.2
C8 C9 H4 119.2
C9 C10 C11 120.4(5)
C9 C10 H5 119.8
C11 C10 H5 119.8
C12 C11 C10 120.1(5)
C12 C11 H6 119.9
C10 C11 H6 119.9
C11 C12 C7 119.3(5)
C11 C12 H7 120.4
C7 C12 H7 120.4
C18 C13 C14 119.3(5)
C18 C13 B1 123.5(5)
C14 C13 B1 116.9(5)
C15 C14 C13 118.3(6)
C15 C14 C19 122.9(6)
C13 C14 C19 118.6(5)
C16 C15 C14 122.3(6)
C16 C15 H8 118.9
C14 C15 H8 118.9
C17 C16 C15 118.0(6)
C17 C16 C22 120.8(6)
C15 C16 C22 121.2(6)
C16 C17 C18 123.5(7)
C16 C17 H9 118.2
C18 C17 H9 118.2
C17 C18 C13 118.4(6)
C17 C18 C28 131.0(10)
C13 C18 C28 109.7(11)
C17 C18 C25 111.2(8)
C13 C18 C25 130.1(8)
C14 C19 C20 113.0(6)
C14 C19 C21 113.0(6)
C20 C19 C21 112.0(6)
C14 C19 H10 106.0
C20 C19 H10 106.0
C21 C19 H10 106.0
C19 C20 H11 109.5
C19 C20 H12 109.5
H11 C20 H12 109.5
C19 C20 H13 109.5
H11 C20 H13 109.5
H12 C20 H13 109.5
C19 C21 H14 109.5
C19 C21 H15 109.5
H14 C21 H15 109.5
C19 C21 H16 109.5
H14 C21 H16 109.5
H15 C21 H16 109.5
C23 C22 C24 112.6(7)
C23 C22 C16 110.7(8)
C24 C22 C16 112.3(7)
C23 C22 H17 107.0
C24 C22 H17 107.0
C16 C22 H17 107.0
C22 C23 H18 109.5
C22 C23 H19 109.5
H18 C23 H19 109.5
C22 C23 H20 109.5
H18 C23 H20 109.5
H19 C23 H20 109.5
C22 C24 H21 109.5
C22 C24 H22 109.5
H21 C24 H22 109.5
C22 C24 H23 109.5
H21 C24 H23 109.5
H22 C24 H23 109.5
C27 C25 C26 108(2)
C27 C25 C18 115.5(13)
C26 C25 C18 104.5(16)
C27 C25 H24 109.4
C26 C25 H24 109.4
C18 C25 H24 109.4
C25 C26 H25 109.5
C25 C26 H26 109.5
H25 C26 H26 109.5
C25 C26 H27 109.5
H25 C26 H27 109.5
H26 C26 H27 109.5
C25 C27 H28 109.5
C25 C27 H29 109.5
H28 C27 H29 109.5
C25 C27 H30 109.5
H28 C27 H30 109.5
H29 C27 H30 109.5
C18 C28 C30 102.2(19)
C18 C28 C29 115(2)
C30 C28 C29 112(2)
C18 C28 H31 109.0
C30 C28 H31 109.0
C29 C28 H31 109.0
C28 C29 H32 109.5
C28 C29 H33 109.5
H32 C29 H33 109.5
C28 C29 H34 109.5
H32 C29 H34 109.5
H33 C29 H34 109.5
C28 C30 H35 109.5
C28 C30 H36 109.5
H35 C30 H36 109.5
C28 C30 H37 109.5
H35 C30 H37 109.5
H36 C30 H37 109.5
C31 N1 C38 120.3(4)
C31 N1 C4 118.7(4)
C38 N1 C4 117.8(4)
C36 C31 N1 120.4(4)
C36 C31 C32 118.0(5)
N1 C31 C32 121.7(5)
C33 C32 C31 120.8(5)
C33 C32 H38 119.6
C31 C32 H38 119.6
C34 C33 C32 121.4(5)
C34 C33 H39 119.3
C32 C33 H39 119.3
C33 C34 C35 117.9(5)
C33 C34 C37 122.8(5)
C35 C34 C37 119.3(5)
C34 C35 C36 122.3(5)
C34 C35 H40 118.9
C36 C35 H40 118.9
C31 C36 C35 119.6(5)
C31 C36 C45 121.0(5)
C35 C36 C45 119.3(5)
C34 C37 H41 109.5
C34 C37 H42 109.5
H41 C37 H42 109.5
C34 C37 H43 109.5
H41 C37 H43 109.5
H42 C37 H43 109.5
C39 C38 C43 118.9(5)
C39 C38 N1 121.7(5)
C43 C38 N1 119.5(5)
C40 C39 C38 121.2(5)
C40 C39 H44 119.4
C38 C39 H44 119.4
C39 C40 C41 120.7(5)
C39 C40 H45 119.6
C41 C40 H45 119.6
C42 C41 C40 117.9(5)
C42 C41 C44 121.6(5)
C40 C41 C44 120.5(5)
C41 C42 C43 123.0(5)
C41 C42 H46 118.5
C43 C42 H46 118.5
C42 C43 C38 118.1(5)
C42 C43 C45 120.5(5)
C38 C43 C45 121.3(5)
C41 C44 H47 109.5
C41 C44 H48 109.5
H47 C44 H48 109.5
C41 C44 H49 109.5
H47 C44 H49 109.5
H48 C44 H49 109.5
C43 C45 C36 110.7(4)
C43 C45 C52 112.8(4)
C36 C45 C52 111.4(4)
C43 C45 C46 111.7(4)
C36 C45 C46 108.6(4)
C52 C45 C46 101.2(4)
C47 C46 C51 121.4(5)
C47 C46 C45 129.1(5)
C51 C46 C45 109.5(5)
C46 C47 C48 118.8(6)
C46 C47 H50 120.6
C48 C47 H50 120.6
C49 C48 C47 120.4(6)
C49 C48 H51 119.8
C47 C48 H51 119.8
C50 C49 C48 121.0(6)
C50 C49 H52 119.5
C48 C49 H52 119.5
C49 C50 C51 119.8(6)
C49 C50 H53 120.1
C51 C50 H53 120.1
C50 C51 C46 118.6(5)
C50 C51 C57 132.1(5)
C46 C51 C57 109.3(5)
C53 C52 C57 121.3(5)
C53 C52 C45 127.9(5)
C57 C52 C45 110.8(5)
C52 C53 C54 119.2(5)
C52 C53 H54 120.4
C54 C53 H54 120.4
C53 C54 C55 120.5(6)
C53 C54 H55 119.7
C55 C54 H55 119.7
C56 C55 C54 120.7(6)
C56 C55 H56 119.7
C54 C55 H56 119.7
C57 C56 C55 118.4(5)
C57 C56 H57 120.8
C55 C56 H57 120.8
C56 C57 C52 119.9(5)
C56 C57 C51 131.0(5)
C52 C57 C51 109.1(5)
C59 C58 H58 109.5
C59 C58 H59 109.5
H58 C58 H59 109.5
C59 C58 H60 109.5
H58 C58 H60 109.5
H59 C58 H60 109.5
O2 C59 O3 117.8(10)
O2 C59 C58 128.8(11)
O3 C59 C58 113.3(8)
C59 O3 C60 118.7(7)
O3 C60 C61 109.4(8)
O3 C60 H61 109.8
C61 C60 H61 109.8
O3 C60 H62 109.8
C61 C60 H62 109.8
H61 C60 H62 108.2
C60 C61 H63 109.5
C60 C61 H64 109.5
H63 C61 H64 109.5
C60 C61 H65 109.5
H63 C61 H65 109.5
H64 C61 H65 109.5

loop_
_geom_bond_atom_site_label_1
_geom_bond_atom_site_label_2
_geom_bond_distance
B1 O1 1.397(8)
B1 C1 1.549(9)
B1 C13 1.610(9)
O1 C7 1.397(6)
C1 C6 1.413(8)
C1 C2 1.438(8)
C2 C3 1.419(8)
C2 C8 1.483(7)
C3 C4 1.407(8)
C3 H1 0.9500
C4 C5 1.413(8)
C4 N1 1.464(7)
C5 C6 1.392(8)
C5 H2 0.9500
C6 H3 0.9500
C7 C12 1.409(8)
C7 C8 1.423(7)
C8 C9 1.425(8)
C9 C10 1.390(8)
C9 H4 0.9500
C10 C11 1.402(8)
C10 H5 0.9500
C11 C12 1.396(8)
C11 H6 0.9500
C12 H7 0.9500
C13 C18 1.430(10)
C13 C14 1.431(9)
C14 C15 1.424(9)
C14 C19 1.509(9)
C15 C16 1.399(9)
C15 H8 0.9500
C16 C17 1.370(9)
C16 C22 1.569(10)
C17 C18 1.411(9)
C17 H9 0.9500
C18 C28 1.50(2)
C18 C25 1.578(17)
C19 C20 1.523(11)
C19 C21 1.527(10)
C19 H10 1.0000
C20 H11 0.9800
C20 H12 0.9800
C20 H13 0.9800
C21 H14 0.9800
C21 H15 0.9800
C21 H16 0.9800
C22 C23 1.526(14)
C22 C24 1.531(14)
C22 H17 1.0000
C23 H18 0.9800
C23 H19 0.9800
C23 H20 0.9800
C24 H21 0.9800
C24 H22 0.9800
C24 H23 0.9800
C25 C27 1.537(19)
C25 C26 1.55(2)
C25 H24 1.0000
C26 H25 0.9800
C26 H26 0.9800
C26 H27 0.9800
C27 H28 0.9800
C27 H29 0.9800
C27 H30 0.9800
C28 C30 1.54(2)
C28 C29 1.54(2)
C28 H31 1.0000
C29 H32 0.9800
C29 H33 0.9800
C29 H34 0.9800
C30 H35 0.9800
C30 H36 0.9800
C30 H37 0.9800
N1 C31 1.423(7)
N1 C38 1.427(7)
C31 C36 1.407(8)
C31 C32 1.431(8)
C32 C33 1.395(9)
C32 H38 0.9500
C33 C34 1.394(9)
C33 H39 0.9500
C34 C35 1.399(8)
C34 C37 1.551(9)
C35 C36 1.412(8)
C35 H40 0.9500
C36 C45 1.550(8)
C37 H41 0.9800
C37 H42 0.9800
C37 H43 0.9800
C38 C39 1.418(8)
C38 C43 1.426(8)
C39 C40 1.395(8)
C39 H44 0.9500
C40 C41 1.405(8)
C40 H45 0.9500
C41 C42 1.403(8)
C41 C44 1.539(9)
C42 C43 1.409(8)
C42 H46 0.9500
C43 C45 1.527(8)
C44 H47 0.9800
C44 H48 0.9800
C44 H49 0.9800
C45 C52 1.556(8)
C45 C46 1.560(7)
C46 C47 1.383(8)
C46 C51 1.438(8)
C47 C48 1.427(8)
C47 H50 0.9500
C48 C49 1.398(10)
C48 H51 0.9500
C49 C50 1.393(9)
C49 H52 0.9500
C50 C51 1.419(8)
C50 H53 0.9500
C51 C57 1.468(8)
C52 C53 1.389(8)
C52 C57 1.416(8)
C53 C54 1.390(8)
C53 H54 0.9500
C54 C55 1.414(9)
C54 H55 0.9500
C55 C56 1.410(9)
C55 H56 0.9500
C56 C57 1.410(8)
C56 H57 0.9500
C58 C59 1.400(14)
C58 H58 0.9800
C58 H59 0.9800
C58 H60 0.9800
C59 O2 1.204(10)
C59 O3 1.357(11)
O3 C60 1.438(12)
C60 C61 1.492(14)
C60 H61 0.9900
C60 H62 0.9900
C61 H63 0.9800
C61 H64 0.9800
C61 H65 0.9800

loop_
_geom_torsion_atom_site_label_1
_geom_torsion_atom_site_label_2
_geom_torsion_atom_site_label_3
_geom_torsion_atom_site_label_4
_geom_torsion
C1 B1 O1 C7 -2.6(8)
C13 B1 O1 C7 179.1(5)
O1 B1 C1 C6 -173.5(6)
C13 B1 C1 C6 4.5(10)
O1 B1 C1 C2 6.1(8)
C13 B1 C1 C2 -175.9(6)
C6 C1 C2 C3 -2.7(8)
B1 C1 C2 C3 177.7(5)
C6 C1 C2 C8 174.8(5)
B1 C1 C2 C8 -4.9(8)
C1 C2 C3 C4 2.6(8)
C8 C2 C3 C4 -174.8(5)
C2 C3 C4 C5 -0.3(8)
C2 C3 C4 N1 -178.9(5)
C3 C4 C5 C6 -1.9(9)
N1 C4 C5 C6 176.7(5)
C4 C5 C6 C1 1.8(9)
C2 C1 C6 C5 0.6(9)
B1 C1 C6 C5 -179.8(6)
B1 O1 C7 C12 177.6(5)
B1 O1 C7 C8 -2.2(8)
O1 C7 C8 C9 -178.9(5)
C12 C7 C8 C9 1.3(8)
O1 C7 C8 C2 3.5(8)
C12 C7 C8 C2 -176.3(5)
C3 C2 C8 C7 177.7(5)
C1 C2 C8 C7 0.2(8)
C3 C2 C8 C9 0.3(9)
C1 C2 C8 C9 -177.2(5)
C7 C8 C9 C10 -2.0(8)
C2 C8 C9 C10 175.5(6)
C8 C9 C10 C11 1.1(10)
C9 C10 C11 C12 0.5(9)
C10 C11 C12 C7 -1.2(9)
O1 C7 C12 C11 -179.6(5)
C8 C7 C12 C11 0.3(8)
O1 B1 C13 C18 -86.0(8)
C1 B1 C13 C18 96.0(9)
O1 B1 C13 C14 88.7(7)
C1 B1 C13 C14 -89.4(7)
C18 C13 C14 C15 1.8(9)
B1 C13 C14 C15 -173.1(6)
C18 C13 C14 C19 177.4(6)
B1 C13 C14 C19 2.6(9)
C13 C14 C15 C16 -1.2(10)
C19 C14 C15 C16 -176.6(7)
C14 C15 C16 C17 0.3(11)
C14 C15 C16 C22 178.8(7)
C15 C16 C17 C18 -0.1(12)
C22 C16 C17 C18 -178.6(8)
C16 C17 C18 C13 0.7(12)
C16 C17 C18 C28 -167.4(14)
C16 C17 C18 C25 176.2(9)
C14 C13 C18 C17 -1.5(10)
B1 C13 C18 C17 173.0(7)
C14 C13 C18 C28 168.9(10)
B1 C13 C18 C28 -16.6(13)
C14 C13 C18 C25 -176.1(9)
B1 C13 C18 C25 -1.6(13)
C15 C14 C19 C20 -49.4(9)
C13 C14 C19 C20 135.2(7)
C15 C14 C19 C21 79.1(8)
C13 C14 C19 C21 -96.3(7)
C17 C16 C22 C23 -109.1(9)
C15 C16 C22 C23 72.4(10)
C17 C16 C22 C24 124.1(9)
C15 C16 C22 C24 -54.3(11)
C17 C18 C25 C27 -138.8(17)
C13 C18 C25 C27 36(2)
C17 C18 C25 C26 102.2(17)
C13 C18 C25 C26 -82.9(16)
C17 C18 C28 C30 -87.9(19)
C13 C18 C28 C30 103(2)
C17 C18 C28 C29 34(3)
C13 C18 C28 C29 -135(2)
C3 C4 N1 C31 -86.9(6)
C5 C4 N1 C31 94.5(6)
C3 C4 N1 C38 73.1(6)
C5 C4 N1 C38 -105.5(6)
C38 N1 C31 C36 18.6(7)
C4 N1 C31 C36 178.1(5)
C38 N1 C31 C32 -162.3(5)
C4 N1 C31 C32 -2.8(7)
C36 C31 C32 C33 2.5(8)
N1 C31 C32 C33 -176.6(5)
C31 C32 C33 C34 -0.9(8)
C32 C33 C34 C35 -1.5(8)
C32 C33 C34 C37 176.5(5)
C33 C34 C35 C36 2.3(8)
C37 C34 C35 C36 -175.8(5)
N1 C31 C36 C35 177.3(5)
C32 C31 C36 C35 -1.8(7)
N1 C31 C36 C45 1.7(8)
C32 C31 C36 C45 -177.4(5)
C34 C35 C36 C31 -0.6(8)
C34 C35 C36 C45 175.1(5)
C31 N1 C38 C39 164.2(5)
C4 N1 C38 C39 4.6(7)
C31 N1 C38 C43 -15.8(7)
C4 N1 C38 C43 -175.4(5)
C43 C38 C39 C40 2.4(8)
N1 C38 C39 C40 -177.6(5)
C38 C39 C40 C41 1.3(9)
C39 C40 C41 C42 -3.3(8)
C39 C40 C41 C44 175.4(6)
C40 C41 C42 C43 1.6(9)
C44 C41 C42 C43 -177.1(6)
C41 C42 C43 C38 2.0(8)
C41 C42 C43 C45 -174.6(5)
C39 C38 C43 C42 -4.0(8)
N1 C38 C43 C42 176.0(5)
C39 C38 C43 C45 172.7(5)
N1 C38 C43 C45 -7.4(8)
C42 C43 C45 C36 -158.8(5)
C38 C43 C45 C36 24.7(7)
C42 C43 C45 C52 -33.1(7)
C38 C43 C45 C52 150.4(5)
C42 C43 C45 C46 80.1(6)
C38 C43 C45 C46 -96.4(6)
C31 C36 C45 C43 -21.9(7)
C35 C36 C45 C43 162.5(5)
C31 C36 C45 C52 -148.3(5)
C35 C36 C45 C52 36.0(6)
C31 C36 C45 C46 101.0(6)
C35 C36 C45 C46 -74.6(6)
C43 C45 C46 C47 60.2(7)
C36 C45 C46 C47 -62.2(7)
C52 C45 C46 C47 -179.5(5)
C43 C45 C46 C51 -121.3(5)
C36 C45 C46 C51 116.3(5)
C52 C45 C46 C51 -1.0(5)
C51 C46 C47 C48 -0.4(8)
C45 C46 C47 C48 178.0(5)
C46 C47 C48 C49 0.7(9)
C47 C48 C49 C50 -0.8(9)
C48 C49 C50 C51 0.4(9)
C49 C50 C51 C46 -0.1(8)
C49 C50 C51 C57 -178.8(6)
C47 C46 C51 C50 0.1(8)
C45 C46 C51 C50 -178.6(5)
C47 C46 C51 C57 179.1(5)
C45 C46 C51 C57 0.4(6)
C43 C45 C52 C53 -60.3(7)
C36 C45 C52 C53 65.0(7)
C46 C45 C52 C53 -179.8(5)
C43 C45 C52 C57 120.8(5)
C36 C45 C52 C57 -114.0(5)
C46 C45 C52 C57 1.3(5)
C57 C52 C53 C54 -1.4(8)
C45 C52 C53 C54 179.8(5)
C52 C53 C54 C55 1.7(9)
C53 C54 C55 C56 0.5(9)
C54 C55 C56 C57 -3.1(9)
C55 C56 C57 C52 3.4(8)
C55 C56 C57 C51 -177.9(5)
C53 C52 C57 C56 -1.2(8)
C45 C52 C57 C56 177.8(5)
C53 C52 C57 C51 179.8(5)
C45 C52 C57 C51 -1.1(6)
C50 C51 C57 C56 0.5(10)
C46 C51 C57 C56 -178.3(5)
C50 C51 C57 C52 179.3(6)
C46 C51 C57 C52 0.4(6)
O2 C59 O3 C60 -2.8(13)
C58 C59 O3 C60 -178.2(10)
C59 O3 C60 C61 -174.3(8)
